data_7200192
loop_
_publ_author_name
'Biju, Silvanose'
'Ambili Raj, D. B.'
'Reddy, M. L. P.'
'Jayasankar, C. K.'
'Cowley, Alan H.'
'Findlater, Michael'

_publ_section_title
;
 Dual emission from stoichiometrically mixed lanthanide complexes of
 3-phenyl-4-benzoyl-5-isoxazolonate and 2,2&#x2032;-bipyridine
;
_journal_issue 10
_journal_name_full 'Journal of Materials Chemistry'
_journal_page_first 1425
_journal_paper_doi 10.1039/b809563a
_journal_volume 19
_journal_year 2009
_chemical_formula_moiety 'C59 H42 Cl2 Eu N5 O10'
_chemical_formula_sum 'C59 H42 Cl2 Eu N5 O10'
_chemical_formula_weight 1203.84
_space_group_IT_number 2
_symmetry_cell_setting triclinic
_symmetry_space_group_name_Hall '-P 1'
_symmetry_space_group_name_H-M 'P -1'
_atom_sites_solution_hydrogens geom
_atom_sites_solution_primary direct
_atom_sites_solution_secondary difmap
_audit_creation_method
;
manual editing of the .cif file
created by SHELXTL Ver. 6.10
;
_cell_angle_alpha 81.66(3)
_cell_angle_beta 73.32(3)
_cell_angle_gamma 89.26(3)
_cell_formula_units_Z 2
_cell_length_a 12.839(3)
_cell_length_b 13.863(3)
_cell_length_c 16.379(3)
_cell_measurement_temperature 153(2)
_cell_volume 2761.8(11)
_computing_cell_refinement 'Collect software, Nonius B.V. 1998'
_computing_data_collection 'Collect software, Nonius B.V. 1998'
_computing_data_reduction
;
DENZO and Scalepack (Otwinoski and Minor, 1997)
;
_computing_molecular_graphics 'XP SHELXTL/PC, Siemens Analytical'
_computing_structure_refinement 'XL SHELXTL/PC, Siemens Analytical'
_computing_structure_solution
;
SIR97 - Altomare A., Burla M.C., Camalli M., Cascarano G.L., Giacovazzo C.,
Guagliardi A., Moliterni A.G.G., Polidori G.,Spagna R.
;
_diffrn_ambient_temperature 153(2)
_diffrn_measured_fraction_theta_full 0.983
_diffrn_measured_fraction_theta_max 0.983
_diffrn_measurement_device_type 'Nonius Kappa CCD'
_diffrn_measurement_method \w-scan
_diffrn_radiation_monochromator graphite
_diffrn_radiation_source 'fine-focus sealed tube'
_diffrn_radiation_type MoK\a
_diffrn_radiation_wavelength 0.71073
_diffrn_reflns_av_R_equivalents 0.0335
_diffrn_reflns_av_sigmaI/netI 0.0886
_diffrn_reflns_limit_h_max 16
_diffrn_reflns_limit_h_min -16
_diffrn_reflns_limit_k_max 17
_diffrn_reflns_limit_k_min -17
_diffrn_reflns_limit_l_max 18
_diffrn_reflns_limit_l_min -21
_diffrn_reflns_number 18115
_diffrn_reflns_theta_full 27.42
_diffrn_reflns_theta_max 27.42
_diffrn_reflns_theta_min 1.49
_exptl_absorpt_coefficient_mu 1.295
_exptl_absorpt_correction_type none
_exptl_crystal_colour colorless
_exptl_crystal_density_diffrn 1.448
_exptl_crystal_density_method 'not measured'
_exptl_crystal_description needle
_exptl_crystal_F_000 1216
_exptl_crystal_size_max .30
_exptl_crystal_size_mid .20
_exptl_crystal_size_min .15
_refine_diff_density_max 2.254
_refine_diff_density_min -1.285
_refine_diff_density_rms 0.197
_refine_ls_extinction_method none
_refine_ls_goodness_of_fit_ref 1.108
_refine_ls_hydrogen_treatment constr
_refine_ls_matrix_type full
_refine_ls_number_parameters 667
_refine_ls_number_reflns 12370
_refine_ls_number_restraints 0
_refine_ls_restrained_S_all 1.108
_refine_ls_R_factor_all 0.1052
_refine_ls_R_factor_gt 0.0710
_refine_ls_shift/su_max 0.000
_refine_ls_shift/su_mean 0.000
_refine_ls_structure_factor_coef Fsqd
_refine_ls_weighting_details 'calc w=1/[\s^2^(Fo^2^)+(0.1060P)^2^+0.0000P] where P=(Fo^2^+2Fc^2^)/3'
_refine_ls_weighting_scheme calc
_refine_ls_wR_factor_gt 0.1703
_refine_ls_wR_factor_ref 0.1840
_reflns_number_gt 8912
_reflns_number_total 12370
_reflns_threshold_expression >2sigma(I)
_cod_data_source_file b809563a.txt
_cod_data_source_block shelxl
_cod_original_cell_volume 2762.0(10)
_cod_original_sg_symbol_Hall -p1
_cod_original_sg_symbol_H-M p-1
_cod_database_code 7200192

loop_
_symmetry_equiv_pos_as_xyz
'x, y, z'
'-x, -y, -z'

loop_
_atom_site_label
_atom_site_type_symbol
_atom_site_fract_x
_atom_site_fract_y
_atom_site_fract_z
_atom_site_U_iso_or_equiv
_atom_site_adp_type
_atom_site_occupancy
_atom_site_symmetry_multiplicity
_atom_site_calc_flag
_atom_site_refinement_flags
_atom_site_disorder_assembly
_atom_site_disorder_group
C1 C 0.4048(6) 0.4269(5) 0.7292(4) 0.0383(15) Uani 1 1 d . . .
C2 C 0.4389(5) 0.3334(4) 0.7129(4) 0.0312(13) Uani 1 1 d . . .
C3 C 0.3738(5) 0.2692(4) 0.6850(3) 0.0284(13) Uani 1 1 d . . .
C4 C 0.5425(5) 0.3254(5) 0.7299(4) 0.0386(15) Uani 1 1 d . . .
C5 C 0.6213(5) 0.2472(5) 0.7276(4) 0.0352(14) Uani 1 1 d . . .
C6 C 0.7306(6) 0.2688(5) 0.6892(4) 0.0460(17) Uani 1 1 d . . .
H6 H 0.7528 0.3321 0.6626 0.055 Uiso 1 1 calc R . .
C7 C 0.8085(6) 0.1975(6) 0.6897(5) 0.0510(19) Uani 1 1 d . . .
H7 H 0.8820 0.2130 0.6638 0.061 Uiso 1 1 calc R . .
C8 C 0.7751(6) 0.1044(6) 0.7289(5) 0.0507(19) Uani 1 1 d . . .
H8 H 0.8265 0.0565 0.7291 0.061 Uiso 1 1 calc R . .
C9 C 0.6665(6) 0.0806(6) 0.7679(5) 0.0537(19) Uani 1 1 d . . .
H9 H 0.6445 0.0172 0.7943 0.064 Uiso 1 1 calc R . .
C10 C 0.5901(6) 0.1529(5) 0.7674(4) 0.0433(16) Uani 1 1 d . . .
H10 H 0.5169 0.1374 0.7944 0.052 Uiso 1 1 calc R . .
C11 C 0.4186(5) 0.1784(4) 0.6519(4) 0.0305(13) Uani 1 1 d . . .
C12 C 0.5216(6) 0.1774(5) 0.5948(4) 0.0389(15) Uani 1 1 d . . .
H12 H 0.5637 0.2347 0.5749 0.047 Uiso 1 1 calc R . .
C13 C 0.5616(6) 0.0910(6) 0.5673(4) 0.0493(19) Uani 1 1 d . . .
H13 H 0.6299 0.0907 0.5277 0.059 Uiso 1 1 calc R . .
C14 C 0.5010(7) 0.0055(6) 0.5983(5) 0.055(2) Uani 1 1 d . . .
H14 H 0.5295 -0.0528 0.5811 0.066 Uiso 1 1 calc R . .
C15 C 0.3984(7) 0.0061(5) 0.6544(5) 0.0500(19) Uani 1 1 d . . .
H15 H 0.3578 -0.0519 0.6755 0.060 Uiso 1 1 calc R . .
C16 C 0.3553(6) 0.0929(5) 0.6799(4) 0.0384(15) Uani 1 1 d . . .
H16 H 0.2845 0.0938 0.7156 0.046 Uiso 1 1 calc R . .
C17 C -0.0242(5) 0.4696(4) 0.6229(3) 0.0272(12) Uani 1 1 d . . .
C18 C -0.0300(5) 0.5705(4) 0.6258(3) 0.0276(13) Uani 1 1 d . . .
C19 C 0.0425(5) 0.6214(4) 0.6570(3) 0.0291(13) Uani 1 1 d . . .
C20 C -0.1116(5) 0.6022(4) 0.5858(3) 0.0301(13) Uani 1 1 d . . .
C21 C -0.1584(5) 0.7009(4) 0.5744(4) 0.0342(14) Uani 1 1 d . . .
C22 C -0.1667(6) 0.7419(5) 0.4944(4) 0.0417(16) Uani 1 1 d . . .
H22 H -0.1446 0.7073 0.4481 0.050 Uiso 1 1 calc R . .
C23 C -0.2077(6) 0.8338(5) 0.4831(5) 0.0478(18) Uani 1 1 d . . .
H23 H -0.2129 0.8618 0.4293 0.057 Uiso 1 1 calc R . .
C24 C -0.2412(6) 0.8842(5) 0.5539(6) 0.054(2) Uani 1 1 d . . .
H24 H -0.2681 0.9464 0.5468 0.065 Uiso 1 1 calc R . .
C25 C -0.2349(6) 0.8432(5) 0.6333(5) 0.0506(19) Uani 1 1 d . . .
H25 H -0.2583 0.8774 0.6798 0.061 Uiso 1 1 calc R . .
C26 C -0.1941(6) 0.7514(5) 0.6448(4) 0.0443(17) Uani 1 1 d . . .
H26 H -0.1903 0.7233 0.6989 0.053 Uiso 1 1 calc R . .
C27 C 0.0536(5) 0.7302(4) 0.6395(4) 0.0333(14) Uani 1 1 d . . .
C28 C 0.0685(6) 0.7818(5) 0.5576(4) 0.0405(16) Uani 1 1 d . . .
H28 H 0.0726 0.7486 0.5113 0.049 Uiso 1 1 calc R . .
C29 C 0.0773(7) 0.8826(5) 0.5448(5) 0.053(2) Uani 1 1 d . . .
H29 H 0.0889 0.9170 0.4897 0.064 Uiso 1 1 calc R . .
C30 C 0.0688(8) 0.9318(5) 0.6130(5) 0.060(2) Uani 1 1 d . . .
H30 H 0.0710 0.9996 0.6042 0.072 Uiso 1 1 calc R . .
C31 C 0.0572(8) 0.8817(5) 0.6948(5) 0.059(2) Uani 1 1 d . . .
H31 H 0.0532 0.9156 0.7405 0.071 Uiso 1 1 calc R . .
C32 C 0.0517(6) 0.7807(5) 0.7079(4) 0.0425(16) Uani 1 1 d . . .
H32 H 0.0466 0.7465 0.7621 0.051 Uiso 1 1 calc R . .
C33 C 0.0809(5) 0.1797(4) 0.8165(3) 0.0273(12) Uani 1 1 d . . .
C34 C 0.1479(5) 0.1609(4) 0.8718(4) 0.0276(12) Uani 1 1 d . . .
C35 C 0.1945(5) 0.2390(4) 0.8994(3) 0.0268(12) Uani 1 1 d . . .
C36 C 0.1473(5) 0.0558(4) 0.8909(4) 0.0303(13) Uani 1 1 d . . .
C37 C 0.2117(5) -0.0065(4) 0.9389(4) 0.0306(14) Uani 1 1 d . . .
C38 C 0.3244(6) 0.0027(5) 0.9146(4) 0.0426(16) Uani 1 1 d . . .
H38 H 0.3602 0.0497 0.8688 0.051 Uiso 1 1 calc R . .
C39 C 0.3841(6) -0.0581(6) 0.9586(5) 0.0505(19) Uani 1 1 d . . .
H39 H 0.4596 -0.0522 0.9419 0.061 Uiso 1 1 calc R . .
C40 C 0.3317(7) -0.1261(5) 1.0260(5) 0.0500(19) Uani 1 1 d . . .
H40 H 0.3716 -0.1659 1.0558 0.060 Uiso 1 1 calc R . .
C41 C 0.2203(7) -0.1365(5) 1.0505(5) 0.0499(19) Uani 1 1 d . . .
H41 H 0.1854 -0.1834 1.0966 0.060 Uiso 1 1 calc R . .
C42 C 0.1598(6) -0.0775(5) 1.0070(4) 0.0411(15) Uani 1 1 d . . .
H42 H 0.0845 -0.0854 1.0234 0.049 Uiso 1 1 calc R . .
C43 C 0.2448(5) 0.2203(4) 0.9721(4) 0.0319(14) Uani 1 1 d . . .
C44 C 0.3435(5) 0.2668(5) 0.9640(4) 0.0350(14) Uani 1 1 d . . .
H44 H 0.3794 0.3056 0.9125 0.042 Uiso 1 1 calc R . .
C45 C 0.3881(6) 0.2560(5) 1.0309(4) 0.0444(17) Uani 1 1 d . . .
H45 H 0.4555 0.2851 1.0241 0.053 Uiso 1 1 calc R . .
C46 C 0.3326(7) 0.2015(5) 1.1093(4) 0.051(2) Uani 1 1 d . . .
H46 H 0.3620 0.1955 1.1554 0.061 Uiso 1 1 calc R . .
C47 C 0.2336(7) 0.1563(5) 1.1185(4) 0.0484(19) Uani 1 1 d . . .
H47 H 0.1963 0.1205 1.1712 0.058 Uiso 1 1 calc R . .
C48 C 0.1902(6) 0.1639(4) 1.0507(4) 0.0370(15) Uani 1 1 d . . .
H48 H 0.1247 0.1317 1.0568 0.044 Uiso 1 1 calc R . .
C49 C -0.1348(6) 0.3964(5) 0.8218(4) 0.0385(15) Uani 1 1 d . . .
H49 H -0.1217 0.3407 0.7953 0.046 Uiso 1 1 calc R . .
C50 C -0.2406(6) 0.4282(6) 0.8450(5) 0.0512(18) Uani 1 1 d . . .
H50 H -0.2974 0.3944 0.8359 0.061 Uiso 1 1 calc R . .
C51 C -0.2575(7) 0.5121(6) 0.8820(6) 0.065(2) Uani 1 1 d . . .
H51 H -0.3266 0.5375 0.8964 0.078 Uiso 1 1 calc R . .
C52 C -0.1734(6) 0.5583(6) 0.8979(5) 0.056(2) Uani 1 1 d . . .
H52 H -0.1859 0.6145 0.9237 0.067 Uiso 1 1 calc R . .
C53 C -0.0693(6) 0.5215(5) 0.8753(4) 0.0385(15) Uani 1 1 d . . .
C54 C 0.0239(6) 0.5629(4) 0.8949(4) 0.0351(15) Uani 1 1 d . . .
C55 C 0.0104(6) 0.6361(5) 0.9460(4) 0.0471(18) Uani 1 1 d . . .
H55 H -0.0586 0.6594 0.9689 0.057 Uiso 1 1 calc R . .
C56 C 0.0988(7) 0.6742(5) 0.9629(5) 0.055(2) Uani 1 1 d . . .
H56 H 0.0904 0.7239 0.9966 0.066 Uiso 1 1 calc R . .
C57 C 0.1986(7) 0.6387(6) 0.9299(5) 0.056(2) Uani 1 1 d . . .
H57 H 0.2599 0.6634 0.9402 0.067 Uiso 1 1 calc R . .
C58 C 0.2063(6) 0.5636(5) 0.8799(5) 0.0505(19) Uani 1 1 d . . .
H58 H 0.2743 0.5381 0.8582 0.061 Uiso 1 1 calc R . .
N1 N 0.5691(5) 0.4056(4) 0.7546(4) 0.0511(15) Uani 1 1 d . . .
N2 N -0.1514(4) 0.5308(4) 0.5579(3) 0.0306(11) Uani 1 1 d . . .
N3 N 0.0882(5) 0.0149(4) 0.8539(3) 0.0380(13) Uani 1 1 d . . .
N4 N -0.0502(4) 0.4407(4) 0.8349(3) 0.0328(12) Uani 1 1 d . . .
N5 N 0.1222(4) 0.5269(4) 0.8620(3) 0.0350(12) Uani 1 1 d . . .
O1 O 0.3218(4) 0.4742(3) 0.7260(3) 0.0361(10) Uani 1 1 d . . .
O2 O 0.2764(3) 0.2861(3) 0.6893(2) 0.0327(9) Uani 1 1 d . . .
O3 O 0.4821(4) 0.4716(3) 0.7537(3) 0.0486(12) Uani 1 1 d . . .
O4 O 0.0292(3) 0.4034(3) 0.6494(2) 0.0287(9) Uani 1 1 d . . .
O5 O 0.1009(4) 0.5775(3) 0.6987(3) 0.0357(10) Uani 1 1 d . . .
O6 O -0.0947(3) 0.4456(3) 0.5795(2) 0.0286(9) Uani 1 1 d . . .
O7 O 0.0521(3) 0.2549(3) 0.7797(2) 0.0308(9) Uani 1 1 d . . .
O8 O 0.1952(3) 0.3247(3) 0.8647(2) 0.0306(9) Uani 1 1 d . . .
O9 O 0.0422(4) 0.0918(3) 0.8078(3) 0.0378(10) Uani 1 1 d . . .
OW O 0.2471(4) 0.4642(3) 0.5834(3) 0.0405(11) Uani 1 1 d . . .
Eu1 Eu 0.14714(3) 0.41231(2) 0.739185(18) 0.02825(13) Uani 1 1 d . . .

loop_
_atom_site_aniso_label
_atom_site_aniso_U_11
_atom_site_aniso_U_22
_atom_site_aniso_U_33
_atom_site_aniso_U_23
_atom_site_aniso_U_13
_atom_site_aniso_U_12
C1 0.043(4) 0.040(4) 0.034(3) -0.004(3) -0.016(3) -0.003(3)
C2 0.038(4) 0.030(3) 0.027(3) -0.006(2) -0.011(3) 0.004(3)
C3 0.040(4) 0.025(3) 0.026(3) -0.005(2) -0.019(3) 0.012(3)
C4 0.034(4) 0.037(4) 0.047(4) -0.001(3) -0.018(3) 0.001(3)
C5 0.039(4) 0.038(4) 0.032(3) -0.007(3) -0.015(3) 0.005(3)
C6 0.041(4) 0.047(4) 0.046(4) -0.006(3) -0.007(3) -0.007(3)
C7 0.031(4) 0.063(5) 0.055(4) -0.016(4) -0.004(3) 0.002(4)
C8 0.047(5) 0.051(5) 0.058(4) -0.010(4) -0.020(4) 0.021(4)
C9 0.046(5) 0.045(4) 0.071(5) 0.008(4) -0.026(4) -0.002(4)
C10 0.029(4) 0.055(5) 0.044(4) 0.008(3) -0.014(3) -0.003(3)
C11 0.035(4) 0.032(3) 0.032(3) -0.010(3) -0.018(3) 0.010(3)
C12 0.041(4) 0.042(4) 0.039(3) -0.011(3) -0.018(3) 0.008(3)
C13 0.052(5) 0.054(5) 0.041(4) -0.016(3) -0.009(3) 0.016(4)
C14 0.070(6) 0.041(4) 0.060(5) -0.018(4) -0.023(4) 0.020(4)
C15 0.068(5) 0.027(4) 0.059(4) -0.015(3) -0.019(4) 0.008(3)
C16 0.041(4) 0.037(4) 0.040(3) -0.013(3) -0.014(3) 0.011(3)
C17 0.030(3) 0.029(3) 0.025(3) -0.003(2) -0.013(2) 0.002(3)
C18 0.042(4) 0.018(3) 0.028(3) -0.005(2) -0.017(3) 0.007(2)
C19 0.044(4) 0.019(3) 0.024(3) 0.000(2) -0.011(3) 0.002(3)
C20 0.041(4) 0.030(3) 0.021(3) -0.001(2) -0.012(3) 0.002(3)
C21 0.044(4) 0.027(3) 0.038(3) -0.004(3) -0.023(3) 0.009(3)
C22 0.053(4) 0.033(4) 0.048(4) -0.004(3) -0.031(3) 0.004(3)
C23 0.067(5) 0.025(3) 0.061(4) 0.003(3) -0.040(4) 0.008(3)
C24 0.047(5) 0.030(4) 0.090(6) -0.009(4) -0.027(4) 0.014(3)
C25 0.058(5) 0.044(4) 0.058(4) -0.021(4) -0.024(4) 0.016(4)
C26 0.054(4) 0.039(4) 0.045(4) -0.010(3) -0.020(3) 0.019(3)
C27 0.045(4) 0.023(3) 0.037(3) -0.006(3) -0.020(3) 0.007(3)
C28 0.055(4) 0.033(4) 0.042(3) -0.010(3) -0.025(3) 0.005(3)
C29 0.079(6) 0.032(4) 0.049(4) 0.006(3) -0.024(4) 0.002(4)
C30 0.097(7) 0.020(3) 0.071(5) -0.004(3) -0.037(5) 0.000(4)
C31 0.096(7) 0.029(4) 0.065(5) -0.019(4) -0.037(5) 0.002(4)
C32 0.067(5) 0.026(3) 0.039(3) -0.003(3) -0.022(3) -0.004(3)
C33 0.028(3) 0.024(3) 0.030(3) -0.002(2) -0.009(2) 0.001(2)
C34 0.034(3) 0.022(3) 0.032(3) -0.005(2) -0.017(3) 0.007(2)
C35 0.028(3) 0.028(3) 0.026(3) -0.006(2) -0.010(2) 0.007(2)
C36 0.035(4) 0.027(3) 0.030(3) -0.007(2) -0.011(3) 0.004(3)
C37 0.042(4) 0.023(3) 0.029(3) -0.008(2) -0.013(3) 0.006(3)
C38 0.041(4) 0.039(4) 0.047(4) 0.006(3) -0.017(3) 0.002(3)
C39 0.043(4) 0.056(5) 0.057(4) -0.010(4) -0.022(4) 0.016(4)
C40 0.070(6) 0.042(4) 0.052(4) -0.008(3) -0.040(4) 0.022(4)
C41 0.072(6) 0.033(4) 0.051(4) 0.004(3) -0.033(4) 0.004(4)
C42 0.046(4) 0.034(4) 0.044(4) 0.000(3) -0.018(3) 0.001(3)
C43 0.047(4) 0.025(3) 0.035(3) -0.014(2) -0.025(3) 0.017(3)
C44 0.035(4) 0.037(4) 0.035(3) -0.006(3) -0.014(3) 0.005(3)
C45 0.049(4) 0.048(4) 0.050(4) -0.018(3) -0.031(3) 0.012(3)
C46 0.075(6) 0.051(4) 0.044(4) -0.014(3) -0.042(4) 0.022(4)
C47 0.072(6) 0.045(4) 0.031(3) -0.002(3) -0.022(3) 0.014(4)
C48 0.054(4) 0.030(3) 0.032(3) -0.003(3) -0.020(3) 0.009(3)
C49 0.048(4) 0.036(4) 0.038(3) -0.006(3) -0.023(3) 0.011(3)
C50 0.043(4) 0.055(5) 0.058(4) -0.012(4) -0.016(4) 0.008(4)
C51 0.045(5) 0.068(6) 0.095(6) -0.037(5) -0.029(4) 0.027(4)
C52 0.052(5) 0.055(5) 0.071(5) -0.032(4) -0.023(4) 0.026(4)
C53 0.051(4) 0.034(4) 0.035(3) -0.010(3) -0.018(3) 0.012(3)
C54 0.057(4) 0.029(3) 0.025(3) -0.003(2) -0.021(3) 0.009(3)
C55 0.063(5) 0.045(4) 0.040(4) -0.019(3) -0.020(3) 0.022(4)
C56 0.095(7) 0.042(4) 0.045(4) -0.025(3) -0.038(4) 0.014(4)
C57 0.074(6) 0.052(5) 0.063(5) -0.031(4) -0.043(4) 0.009(4)
C58 0.058(5) 0.058(5) 0.053(4) -0.031(4) -0.033(4) 0.020(4)
N1 0.043(4) 0.045(4) 0.080(4) -0.021(3) -0.034(3) 0.007(3)
N2 0.037(3) 0.029(3) 0.030(2) -0.002(2) -0.017(2) 0.013(2)
N3 0.051(3) 0.027(3) 0.045(3) -0.007(2) -0.026(3) 0.007(2)
N4 0.043(3) 0.027(3) 0.034(3) -0.004(2) -0.020(2) 0.004(2)
N5 0.050(3) 0.030(3) 0.036(3) -0.010(2) -0.029(3) 0.011(2)
O1 0.051(3) 0.023(2) 0.043(2) -0.0031(18) -0.029(2) 0.006(2)
O2 0.039(3) 0.030(2) 0.035(2) -0.0120(18) -0.0176(19) 0.0091(19)
O3 0.045(3) 0.041(3) 0.071(3) -0.013(2) -0.033(3) 0.001(2)
O4 0.045(3) 0.020(2) 0.0270(19) -0.0030(16) -0.0200(18) 0.0026(18)
O5 0.056(3) 0.022(2) 0.042(2) -0.0069(18) -0.034(2) 0.006(2)
O6 0.041(2) 0.021(2) 0.030(2) -0.0040(16) -0.0207(18) 0.0027(17)
O7 0.038(2) 0.024(2) 0.037(2) -0.0049(17) -0.0211(19) 0.0064(18)
O8 0.047(3) 0.019(2) 0.033(2) -0.0033(17) -0.0244(19) 0.0055(18)
O9 0.051(3) 0.023(2) 0.048(2) -0.0036(19) -0.029(2) 0.0048(19)
OW 0.049(3) 0.044(3) 0.034(2) -0.0030(19) -0.023(2) -0.001(2)
Eu1 0.0410(2) 0.02093(17) 0.03067(17) -0.00630(11) -0.02178(14) 0.00740(12)

loop_
_atom_type_symbol
_atom_type_description
_atom_type_scat_dispersion_real
_atom_type_scat_dispersion_imag
_atom_type_scat_source
C C 0.0033 0.0016 'International Tables Vol C Tables 4.2.6.8 and 6.1.1.4'
H H 0.0000 0.0000 'International Tables Vol C Tables 4.2.6.8 and 6.1.1.4'
N N 0.0061 0.0033 'International Tables Vol C Tables 4.2.6.8 and 6.1.1.4'
O O 0.0106 0.0060 'International Tables Vol C Tables 4.2.6.8 and 6.1.1.4'
Eu Eu -0.1578 3.6682 'International Tables Vol C Tables 4.2.6.8 and 6.1.1.4'
Cl Cl 0.1484 0.1585 'International Tables Vol C Tables 4.2.6.8 and 6.1.1.4'

loop_
_geom_angle_atom_site_label_1
_geom_angle_atom_site_label_2
_geom_angle_atom_site_label_3
_geom_angle
_geom_angle_site_symmetry_1
_geom_angle_site_symmetry_3
_geom_angle_publ_flag
O1 C1 O3 117.1(6) . . ?
O1 C1 C2 134.0(6) . . ?
O3 C1 C2 108.9(6) . . ?
C1 C2 C3 121.4(5) . . ?
C1 C2 C4 104.8(5) . . ?
C3 C2 C4 133.8(5) . . ?
O2 C3 C2 121.5(5) . . ?
O2 C3 C11 117.3(5) . . ?
C2 C3 C11 121.2(5) . . ?
N1 C4 C2 111.2(5) . . ?
N1 C4 C5 115.1(6) . . ?
C2 C4 C5 133.7(6) . . ?
C6 C5 C10 118.4(6) . . ?
C6 C5 C4 119.6(6) . . ?
C10 C5 C4 121.9(6) . . ?
C5 C6 C7 121.2(7) . . ?
C5 C6 H6 119.4 . . ?
C7 C6 H6 119.4 . . ?
C8 C7 C6 119.1(7) . . ?
C8 C7 H7 120.5 . . ?
C6 C7 H7 120.5 . . ?
C7 C8 C9 121.0(7) . . ?
C7 C8 H8 119.5 . . ?
C9 C8 H8 119.5 . . ?
C8 C9 C10 119.1(7) . . ?
C8 C9 H9 120.4 . . ?
C10 C9 H9 120.4 . . ?
C5 C10 C9 121.2(7) . . ?
C5 C10 H10 119.4 . . ?
C9 C10 H10 119.4 . . ?
C12 C11 C16 119.7(6) . . ?
C12 C11 C3 121.5(6) . . ?
C16 C11 C3 118.8(5) . . ?
C13 C12 C11 119.8(7) . . ?
C13 C12 H12 120.1 . . ?
C11 C12 H12 120.1 . . ?
C14 C13 C12 120.4(7) . . ?
C14 C13 H13 119.8 . . ?
C12 C13 H13 119.8 . . ?
C15 C14 C13 120.1(7) . . ?
C15 C14 H14 120.0 . . ?
C13 C14 H14 120.0 . . ?
C14 C15 C16 120.2(7) . . ?
C14 C15 H15 119.9 . . ?
C16 C15 H15 119.9 . . ?
C15 C16 C11 119.6(6) . . ?
C15 C16 H16 120.2 . . ?
C11 C16 H16 120.2 . . ?
O4 C17 O6 117.9(5) . . ?
O4 C17 C18 134.2(5) . . ?
O6 C17 C18 107.9(5) . . ?
C17 C18 C19 122.4(5) . . ?
C17 C18 C20 104.8(5) . . ?
C19 C18 C20 132.6(5) . . ?
O5 C19 C18 121.8(5) . . ?
O5 C19 C27 117.1(5) . . ?
C18 C19 C27 121.1(5) . . ?
N2 C20 C18 112.3(5) . . ?
N2 C20 C21 117.9(5) . . ?
C18 C20 C21 129.7(5) . . ?
C22 C21 C26 120.1(6) . . ?
C22 C21 C20 120.1(5) . . ?
C26 C21 C20 119.9(5) . . ?
C23 C22 C21 120.3(6) . . ?
C23 C22 H22 119.8 . . ?
C21 C22 H22 119.8 . . ?
C22 C23 C24 118.9(6) . . ?
C22 C23 H23 120.6 . . ?
C24 C23 H23 120.6 . . ?
C25 C24 C23 120.9(6) . . ?
C25 C24 H24 119.5 . . ?
C23 C24 H24 119.5 . . ?
C24 C25 C26 120.3(6) . . ?
C24 C25 H25 119.8 . . ?
C26 C25 H25 119.8 . . ?
C25 C26 C21 119.5(6) . . ?
C25 C26 H26 120.3 . . ?
C21 C26 H26 120.3 . . ?
C28 C27 C32 119.5(6) . . ?
C28 C27 C19 122.0(5) . . ?
C32 C27 C19 118.5(5) . . ?
C29 C28 C27 119.9(6) . . ?
C29 C28 H28 120.1 . . ?
C27 C28 H28 120.1 . . ?
C30 C29 C28 120.3(7) . . ?
C30 C29 H29 119.9 . . ?
C28 C29 H29 119.9 . . ?
C29 C30 C31 120.7(6) . . ?
C29 C30 H30 119.6 . . ?
C31 C30 H30 119.6 . . ?
C32 C31 C30 119.5(6) . . ?
C32 C31 H31 120.2 . . ?
C30 C31 H31 120.2 . . ?
C31 C32 C27 120.0(6) . . ?
C31 C32 H32 120.0 . . ?
C27 C32 H32 120.0 . . ?
O7 C33 O9 119.1(5) . . ?
O7 C33 C34 133.8(5) . . ?
O9 C33 C34 107.1(5) . . ?
C33 C34 C35 121.0(5) . . ?
C33 C34 C36 104.5(5) . . ?
C35 C34 C36 134.4(5) . . ?
O8 C35 C34 121.9(5) . . ?
O8 C35 C43 117.0(5) . . ?
C34 C35 C43 121.1(5) . . ?
N3 C36 C34 112.0(5) . . ?
N3 C36 C37 118.7(5) . . ?
C34 C36 C37 129.0(5) . . ?
C38 C37 C42 119.1(6) . . ?
C38 C37 C36 120.8(6) . . ?
C42 C37 C36 120.1(6) . . ?
C37 C38 C39 120.2(6) . . ?
C37 C38 H38 119.9 . . ?
C39 C38 H38 119.9 . . ?
C40 C39 C38 119.9(7) . . ?
C40 C39 H39 120.1 . . ?
C38 C39 H39 120.1 . . ?
C39 C40 C41 120.6(6) . . ?
C39 C40 H40 119.7 . . ?
C41 C40 H40 119.7 . . ?
C40 C41 C42 120.3(7) . . ?
C40 C41 H41 119.8 . . ?
C42 C41 H41 119.8 . . ?
C41 C42 C37 119.9(7) . . ?
C41 C42 H42 120.0 . . ?
C37 C42 H42 120.0 . . ?
C44 C43 C48 119.2(5) . . ?
C44 C43 C35 119.2(6) . . ?
C48 C43 C35 121.3(6) . . ?
C45 C44 C43 120.6(6) . . ?
C45 C44 H44 119.7 . . ?
C43 C44 H44 119.7 . . ?
C44 C45 C46 120.0(7) . . ?
C44 C45 H45 120.0 . . ?
C46 C45 H45 120.0 . . ?
C47 C46 C45 119.9(6) . . ?
C47 C46 H46 120.1 . . ?
C45 C46 H46 120.1 . . ?
C48 C47 C46 120.5(7) . . ?
C48 C47 H47 119.8 . . ?
C46 C47 H47 119.8 . . ?
C47 C48 C43 119.8(7) . . ?
C47 C48 H48 120.1 . . ?
C43 C48 H48 120.1 . . ?
N4 C49 C50 124.3(6) . . ?
N4 C49 H49 117.8 . . ?
C50 C49 H49 117.8 . . ?
C51 C50 C49 116.8(7) . . ?
C51 C50 H50 121.6 . . ?
C49 C50 H50 121.6 . . ?
C52 C51 C50 120.6(7) . . ?
C52 C51 H51 119.7 . . ?
C50 C51 H51 119.7 . . ?
C51 C52 C53 120.1(7) . . ?
C51 C52 H52 120.0 . . ?
C53 C52 H52 120.0 . . ?
N4 C53 C52 120.0(6) . . ?
N4 C53 C54 116.4(5) . . ?
C52 C53 C54 123.6(6) . . ?
N5 C54 C55 121.4(6) . . ?
N5 C54 C53 117.6(5) . . ?
C55 C54 C53 121.0(6) . . ?
C56 C55 C54 119.9(7) . . ?
C56 C55 H55 120.1 . . ?
C54 C55 H55 120.1 . . ?
C57 C56 C55 119.4(6) . . ?
C57 C56 H56 120.3 . . ?
C55 C56 H56 120.3 . . ?
C56 C57 C58 117.8(7) . . ?
C56 C57 H57 121.1 . . ?
C58 C57 H57 121.1 . . ?
N5 C58 C57 123.6(7) . . ?
N5 C58 H58 118.2 . . ?
C57 C58 H58 118.2 . . ?
C4 N1 O3 106.5(5) . . ?
C20 N2 O6 105.8(4) . . ?
C36 N3 O9 106.8(5) . . ?
C49 N4 C53 118.1(5) . . ?
C49 N4 Eu1 119.0(4) . . ?
C53 N4 Eu1 119.4(4) . . ?
C58 N5 C54 117.9(5) . . ?
C58 N5 Eu1 122.0(4) . . ?
C54 N5 Eu1 118.9(4) . . ?
C1 O1 Eu1 127.7(4) . . ?
C3 O2 Eu1 136.3(4) . . ?
C1 O3 N1 108.7(5) . . ?
C17 O4 Eu1 128.0(3) . . ?
C19 O5 Eu1 138.1(4) . . ?
C17 O6 N2 109.0(4) . . ?
C33 O7 Eu1 127.0(4) . . ?
C35 O8 Eu1 137.1(3) . . ?
C33 O9 N3 109.5(4) . . ?
O1 Eu1 O5 87.01(14) . . ?
O1 Eu1 O4 138.38(14) . . ?
O5 Eu1 O4 73.89(13) . . ?
O1 Eu1 O7 137.10(13) . . ?
O5 Eu1 O7 135.86(14) . . ?
O4 Eu1 O7 71.38(13) . . ?
O1 Eu1 O2 73.00(14) . . ?
O5 Eu1 O2 142.12(15) . . ?
O4 Eu1 O2 99.97(13) . . ?
O7 Eu1 O2 71.16(14) . . ?
O1 Eu1 O8 75.53(14) . . ?
O5 Eu1 O8 134.46(12) . . ?
O4 Eu1 O8 142.63(13) . . ?
O7 Eu1 O8 71.51(13) . . ?
O2 Eu1 O8 71.84(13) . . ?
O1 Eu1 OW 69.97(14) . . ?
O5 Eu1 OW 71.81(15) . . ?
O4 Eu1 OW 69.02(14) . . ?
O7 Eu1 OW 118.08(14) . . ?
O2 Eu1 OW 71.19(14) . . ?
O8 Eu1 OW 135.07(14) . . ?
O1 Eu1 N4 134.76(15) . . ?
O5 Eu1 N4 71.70(16) . . ?
O4 Eu1 N4 73.88(14) . . ?
O7 Eu1 N4 73.13(15) . . ?
O2 Eu1 N4 143.78(15) . . ?
O8 Eu1 N4 91.35(14) . . ?
OW Eu1 N4 133.49(15) . . ?
O1 Eu1 N5 73.75(16) . . ?
O5 Eu1 N5 65.23(14) . . ?
O4 Eu1 N5 126.07(14) . . ?
O7 Eu1 N5 117.49(15) . . ?
O2 Eu1 N5 133.88(14) . . ?
O8 Eu1 N5 69.55(13) . . ?
OW Eu1 N5 124.15(16) . . ?
N4 Eu1 N5 61.16(16) . . ?

loop_
_geom_bond_atom_site_label_1
_geom_bond_atom_site_label_2
_geom_bond_distance
_geom_bond_site_symmetry_2
_geom_bond_publ_flag
C1 O1 1.254(8) . ?
C1 O3 1.358(8) . ?
C1 C2 1.402(8) . ?
C2 C3 1.433(8) . ?
C2 C4 1.435(9) . ?
C3 O2 1.253(7) . ?
C3 C11 1.486(8) . ?
C4 N1 1.318(9) . ?
C4 C5 1.471(9) . ?
C5 C6 1.380(10) . ?
C5 C10 1.382(9) . ?
C6 C7 1.399(10) . ?
C6 H6 0.9300 . ?
C7 C8 1.370(11) . ?
C7 H7 0.9300 . ?
C8 C9 1.379(11) . ?
C8 H8 0.9300 . ?
C9 C10 1.394(10) . ?
C9 H9 0.9300 . ?
C10 H10 0.9300 . ?
C11 C12 1.385(9) . ?
C11 C16 1.389(9) . ?
C12 C13 1.380(9) . ?
C12 H12 0.9300 . ?
C13 C14 1.376(11) . ?
C13 H13 0.9300 . ?
C14 C15 1.373(11) . ?
C14 H14 0.9300 . ?
C15 C16 1.387(9) . ?
C15 H15 0.9300 . ?
C16 H16 0.9300 . ?
C17 O4 1.241(7) . ?
C17 O6 1.371(7) . ?
C17 C18 1.407(8) . ?
C18 C19 1.421(8) . ?
C18 C20 1.421(8) . ?
C19 O5 1.250(7) . ?
C19 C27 1.495(8) . ?
C20 N2 1.315(8) . ?
C20 C21 1.495(8) . ?
C21 C22 1.383(8) . ?
C21 C26 1.397(9) . ?
C22 C23 1.380(9) . ?
C22 H22 0.9300 . ?
C23 C24 1.399(11) . ?
C23 H23 0.9300 . ?
C24 C25 1.365(11) . ?
C24 H24 0.9300 . ?
C25 C26 1.378(9) . ?
C25 H25 0.9300 . ?
C26 H26 0.9300 . ?
C27 C28 1.389(9) . ?
C27 C32 1.398(8) . ?
C28 C29 1.384(10) . ?
C28 H28 0.9300 . ?
C29 C30 1.369(10) . ?
C29 H29 0.9300 . ?
C30 C31 1.385(11) . ?
C30 H30 0.9300 . ?
C31 C32 1.385(9) . ?
C31 H31 0.9300 . ?
C32 H32 0.9300 . ?
C33 O7 1.234(6) . ?
C33 O9 1.363(7) . ?
C33 C34 1.415(8) . ?
C34 C35 1.431(8) . ?
C34 C36 1.444(8) . ?
C35 O8 1.240(7) . ?
C35 C43 1.501(8) . ?
C36 N3 1.280(8) . ?
C36 C37 1.485(8) . ?
C37 C38 1.389(10) . ?
C37 C42 1.389(9) . ?
C38 C39 1.393(9) . ?
C38 H38 0.9300 . ?
C39 C40 1.360(11) . ?
C39 H39 0.9300 . ?
C40 C41 1.373(11) . ?
C40 H40 0.9300 . ?
C41 C42 1.383(9) . ?
C41 H41 0.9300 . ?
C42 H42 0.9300 . ?
C43 C44 1.392(9) . ?
C43 C48 1.402(9) . ?
C44 C45 1.364(9) . ?
C44 H44 0.9300 . ?
C45 C46 1.390(10) . ?
C45 H45 0.9300 . ?
C46 C47 1.384(11) . ?
C46 H46 0.9300 . ?
C47 C48 1.369(9) . ?
C47 H47 0.9300 . ?
C48 H48 0.9300 . ?
C49 N4 1.338(8) . ?
C49 C50 1.386(10) . ?
C49 H49 0.9300 . ?
C50 C51 1.374(10) . ?
C50 H50 0.9300 . ?
C51 C52 1.368(11) . ?
C51 H51 0.9300 . ?
C52 C53 1.393(10) . ?
C52 H52 0.9300 . ?
C53 N4 1.367(7) . ?
C53 C54 1.468(10) . ?
C54 N5 1.343(8) . ?
C54 C55 1.385(8) . ?
C55 C56 1.372(11) . ?
C55 H55 0.9300 . ?
C56 C57 1.356(11) . ?
C56 H56 0.9300 . ?
C57 C58 1.401(9) . ?
C57 H57 0.9300 . ?
C58 N5 1.324(9) . ?
C58 H58 0.9300 . ?
N1 O3 1.437(7) . ?
N2 O6 1.434(6) . ?
N3 O9 1.436(6) . ?
N4 Eu1 2.627(5) . ?
N5 Eu1 2.687(5) . ?
O1 Eu1 2.352(5) . ?
O2 Eu1 2.459(4) . ?
O4 Eu1 2.409(4) . ?
O5 Eu1 2.406(4) . ?
O7 Eu1 2.424(4) . ?
O8 Eu1 2.464(4) . ?
OW Eu1 2.508(4) . ?

loop_
_geom_torsion_atom_site_label_1
_geom_torsion_atom_site_label_2
_geom_torsion_atom_site_label_3
_geom_torsion_atom_site_label_4
_geom_torsion
_geom_torsion_site_symmetry_1
_geom_torsion_site_symmetry_2
_geom_torsion_site_symmetry_3
_geom_torsion_site_symmetry_4
_geom_torsion_publ_flag
O1 C1 C2 C3 0.8(11) . . . . ?
O3 C1 C2 C3 -179.4(5) . . . . ?
O1 C1 C2 C4 -179.6(7) . . . . ?
O3 C1 C2 C4 0.3(7) . . . . ?
C1 C2 C3 O2 -13.4(9) . . . . ?
C4 C2 C3 O2 167.0(6) . . . . ?
C1 C2 C3 C11 168.3(5) . . . . ?
C4 C2 C3 C11 -11.3(10) . . . . ?
C1 C2 C4 N1 0.3(7) . . . . ?
C3 C2 C4 N1 179.9(7) . . . . ?
C1 C2 C4 C5 178.4(7) . . . . ?
C3 C2 C4 C5 -2.0(12) . . . . ?
N1 C4 C5 C6 -46.9(9) . . . . ?
C2 C4 C5 C6 135.0(8) . . . . ?
N1 C4 C5 C10 129.1(7) . . . . ?
C2 C4 C5 C10 -48.9(11) . . . . ?
C10 C5 C6 C7 0.5(10) . . . . ?
C4 C5 C6 C7 176.7(6) . . . . ?
C5 C6 C7 C8 0.2(11) . . . . ?
C6 C7 C8 C9 -0.4(11) . . . . ?
C7 C8 C9 C10 -0.1(12) . . . . ?
C6 C5 C10 C9 -1.0(10) . . . . ?
C4 C5 C10 C9 -177.1(6) . . . . ?
C8 C9 C10 C5 0.8(11) . . . . ?
O2 C3 C11 C12 137.7(6) . . . . ?
C2 C3 C11 C12 -43.9(8) . . . . ?
O2 C3 C11 C16 -42.8(8) . . . . ?
C2 C3 C11 C16 135.5(6) . . . . ?
C16 C11 C12 C13 -1.3(9) . . . . ?
C3 C11 C12 C13 178.2(6) . . . . ?
C11 C12 C13 C14 -1.8(10) . . . . ?
C12 C13 C14 C15 2.3(11) . . . . ?
C13 C14 C15 C16 0.3(12) . . . . ?
C14 C15 C16 C11 -3.4(11) . . . . ?
C12 C11 C16 C15 3.9(9) . . . . ?
C3 C11 C16 C15 -175.6(6) . . . . ?
O4 C17 C18 C19 7.1(10) . . . . ?
O6 C17 C18 C19 -172.2(5) . . . . ?
O4 C17 C18 C20 -177.7(6) . . . . ?
O6 C17 C18 C20 3.0(6) . . . . ?
C17 C18 C19 O5 -14.1(9) . . . . ?
C20 C18 C19 O5 172.3(6) . . . . ?
C17 C18 C19 C27 164.5(5) . . . . ?
C20 C18 C19 C27 -9.1(10) . . . . ?
C17 C18 C20 N2 -1.8(7) . . . . ?
C19 C18 C20 N2 172.6(6) . . . . ?
C17 C18 C20 C21 176.0(6) . . . . ?
C19 C18 C20 C21 -9.5(11) . . . . ?
N2 C20 C21 C22 -51.2(9) . . . . ?
C18 C20 C21 C22 131.0(7) . . . . ?
N2 C20 C21 C26 128.6(7) . . . . ?
C18 C20 C21 C26 -49.2(10) . . . . ?
C26 C21 C22 C23 1.6(11) . . . . ?
C20 C21 C22 C23 -178.6(7) . . . . ?
C21 C22 C23 C24 -0.5(11) . . . . ?
C22 C23 C24 C25 -0.7(12) . . . . ?
C23 C24 C25 C26 0.7(12) . . . . ?
C24 C25 C26 C21 0.5(12) . . . . ?
C22 C21 C26 C25 -1.6(11) . . . . ?
C20 C21 C26 C25 178.6(7) . . . . ?
O5 C19 C27 C28 130.3(7) . . . . ?
C18 C19 C27 C28 -48.5(9) . . . . ?
O5 C19 C27 C32 -48.1(9) . . . . ?
C18 C19 C27 C32 133.2(6) . . . . ?
C32 C27 C28 C29 -2.4(11) . . . . ?
C19 C27 C28 C29 179.3(7) . . . . ?
C27 C28 C29 C30 -1.4(12) . . . . ?
C28 C29 C30 C31 3.4(13) . . . . ?
C29 C30 C31 C32 -1.4(14) . . . . ?
C30 C31 C32 C27 -2.4(13) . . . . ?
C28 C27 C32 C31 4.3(11) . . . . ?
C19 C27 C32 C31 -177.3(7) . . . . ?
O7 C33 C34 C35 3.2(10) . . . . ?
O9 C33 C34 C35 -175.1(5) . . . . ?
O7 C33 C34 C36 -179.6(6) . . . . ?
O9 C33 C34 C36 2.1(6) . . . . ?
C33 C34 C35 O8 -13.3(9) . . . . ?
C36 C34 C35 O8 170.5(6) . . . . ?
C33 C34 C35 C43 166.6(5) . . . . ?
C36 C34 C35 C43 -9.6(10) . . . . ?
C33 C34 C36 N3 -0.5(7) . . . . ?
C35 C34 C36 N3 176.1(6) . . . . ?
C33 C34 C36 C37 173.4(6) . . . . ?
C35 C34 C36 C37 -10.0(11) . . . . ?
N3 C36 C37 C38 118.9(7) . . . . ?
C34 C36 C37 C38 -54.6(9) . . . . ?
N3 C36 C37 C42 -58.8(8) . . . . ?
C34 C36 C37 C42 127.7(7) . . . . ?
C42 C37 C38 C39 -0.4(10) . . . . ?
C36 C37 C38 C39 -178.2(6) . . . . ?
C37 C38 C39 C40 -0.7(11) . . . . ?
C38 C39 C40 C41 1.0(11) . . . . ?
C39 C40 C41 C42 -0.3(11) . . . . ?
C40 C41 C42 C37 -0.8(10) . . . . ?
C38 C37 C42 C41 1.1(9) . . . . ?
C36 C37 C42 C41 178.9(6) . . . . ?
O8 C35 C43 C44 -43.6(7) . . . . ?
C34 C35 C43 C44 136.5(6) . . . . ?
O8 C35 C43 C48 130.8(6) . . . . ?
C34 C35 C43 C48 -49.1(8) . . . . ?
C48 C43 C44 C45 1.5(8) . . . . ?
C35 C43 C44 C45 176.0(5) . . . . ?
C43 C44 C45 C46 -2.8(9) . . . . ?
C44 C45 C46 C47 1.7(10) . . . . ?
C45 C46 C47 C48 0.7(10) . . . . ?
C46 C47 C48 C43 -2.0(10) . . . . ?
C44 C43 C48 C47 0.9(9) . . . . ?
C35 C43 C48 C47 -173.5(5) . . . . ?
N4 C49 C50 C51 1.5(11) . . . . ?
C49 C50 C51 C52 -2.6(13) . . . . ?
C50 C51 C52 C53 1.0(14) . . . . ?
C51 C52 C53 N4 2.0(12) . . . . ?
C51 C52 C53 C54 -175.9(7) . . . . ?
N4 C53 C54 N5 8.6(8) . . . . ?
C52 C53 C54 N5 -173.3(6) . . . . ?
N4 C53 C54 C55 -171.0(6) . . . . ?
C52 C53 C54 C55 7.0(10) . . . . ?
N5 C54 C55 C56 0.9(10) . . . . ?
C53 C54 C55 C56 -179.5(6) . . . . ?
C54 C55 C56 C57 -0.8(11) . . . . ?
C55 C56 C57 C58 -0.3(12) . . . . ?
C56 C57 C58 N5 1.3(12) . . . . ?
C2 C4 N1 O3 -0.7(8) . . . . ?
C5 C4 N1 O3 -179.2(5) . . . . ?
C18 C20 N2 O6 0.0(6) . . . . ?
C21 C20 N2 O6 -178.2(5) . . . . ?
C34 C36 N3 O9 -1.2(7) . . . . ?
C37 C36 N3 O9 -175.8(5) . . . . ?
C50 C49 N4 C53 1.4(9) . . . . ?
C50 C49 N4 Eu1 -157.4(5) . . . . ?
C52 C53 N4 C49 -3.1(9) . . . . ?
C54 C53 N4 C49 175.0(5) . . . . ?
C52 C53 N4 Eu1 155.6(5) . . . . ?
C54 C53 N4 Eu1 -26.3(7) . . . . ?
C57 C58 N5 C54 -1.2(11) . . . . ?
C57 C58 N5 Eu1 166.3(6) . . . . ?
C55 C54 N5 C58 0.0(9) . . . . ?
C53 C54 N5 C58 -179.6(6) . . . . ?
C55 C54 N5 Eu1 -167.8(5) . . . . ?
C53 C54 N5 Eu1 12.5(7) . . . . ?
O3 C1 O1 Eu1 -154.8(4) . . . . ?
C2 C1 O1 Eu1 25.0(10) . . . . ?
C2 C3 O2 Eu1 -0.8(9) . . . . ?
C11 C3 O2 Eu1 177.6(4) . . . . ?
O1 C1 O3 N1 179.1(5) . . . . ?
C2 C1 O3 N1 -0.7(7) . . . . ?
C4 N1 O3 C1 0.9(7) . . . . ?
O6 C17 O4 Eu1 -173.6(3) . . . . ?
C18 C17 O4 Eu1 7.2(9) . . . . ?
C18 C19 O5 Eu1 7.2(9) . . . . ?
C27 C19 O5 Eu1 -171.5(4) . . . . ?
O4 C17 O6 N2 177.5(5) . . . . ?
C18 C17 O6 N2 -3.1(6) . . . . ?
C20 N2 O6 C17 2.0(6) . . . . ?
O9 C33 O7 Eu1 -156.9(4) . . . . ?
C34 C33 O7 Eu1 25.0(9) . . . . ?
C34 C35 O8 Eu1 -6.8(9) . . . . ?
C43 C35 O8 Eu1 173.3(4) . . . . ?
O7 C33 O9 N3 178.5(5) . . . . ?
C34 C33 O9 N3 -2.9(6) . . . . ?
C36 N3 O9 C33 2.6(7) . . . . ?
C1 O1 Eu1 O5 -171.9(5) . . . . ?
C1 O1 Eu1 O4 -110.4(5) . . . . ?
C1 O1 Eu1 O7 10.0(6) . . . . ?
C1 O1 Eu1 O2 -24.5(5) . . . . ?
C1 O1 Eu1 O8 50.6(5) . . . . ?
C1 O1 Eu1 OW -100.1(5) . . . . ?
C1 O1 Eu1 N4 127.8(5) . . . . ?
C1 O1 Eu1 N5 123.1(5) . . . . ?
C19 O5 Eu1 O1 145.5(6) . . . . ?
C19 O5 Eu1 O4 2.9(6) . . . . ?
C19 O5 Eu1 O7 -36.3(7) . . . . ?
C19 O5 Eu1 O2 88.4(6) . . . . ?
C19 O5 Eu1 O8 -148.2(5) . . . . ?
C19 O5 Eu1 OW 75.6(6) . . . . ?
C19 O5 Eu1 N4 -75.0(6) . . . . ?
C19 O5 Eu1 N5 -141.0(6) . . . . ?
C17 O4 Eu1 O1 -75.4(5) . . . . ?
C17 O4 Eu1 O5 -9.4(4) . . . . ?
C17 O4 Eu1 O7 142.9(5) . . . . ?
C17 O4 Eu1 O2 -151.0(5) . . . . ?
C17 O4 Eu1 O8 135.9(4) . . . . ?
C17 O4 Eu1 OW -85.7(5) . . . . ?
C17 O4 Eu1 N4 65.7(5) . . . . ?
C17 O4 Eu1 N5 32.0(5) . . . . ?
C33 O7 Eu1 O1 14.4(5) . . . . ?
C33 O7 Eu1 O5 -162.9(4) . . . . ?
C33 O7 Eu1 O4 157.2(5) . . . . ?
C33 O7 Eu1 O2 49.3(4) . . . . ?
C33 O7 Eu1 O8 -27.2(4) . . . . ?
C33 O7 Eu1 OW 104.7(4) . . . . ?
C33 O7 Eu1 N4 -124.5(5) . . . . ?
C33 O7 Eu1 N5 -81.1(5) . . . . ?
C3 O2 Eu1 O1 15.1(5) . . . . ?
C3 O2 Eu1 O5 76.3(6) . . . . ?
C3 O2 Eu1 O4 152.8(5) . . . . ?
C3 O2 Eu1 O7 -140.9(5) . . . . ?
C3 O2 Eu1 O8 -64.9(5) . . . . ?
C3 O2 Eu1 OW 89.2(5) . . . . ?
C3 O2 Eu1 N4 -130.9(5) . . . . ?
C3 O2 Eu1 N5 -30.5(6) . . . . ?
C35 O8 Eu1 O1 -130.9(6) . . . . ?
C35 O8 Eu1 O5 158.3(5) . . . . ?
C35 O8 Eu1 O4 28.2(6) . . . . ?
C35 O8 Eu1 O7 21.3(5) . . . . ?
C35 O8 Eu1 O2 -54.3(5) . . . . ?
C35 O8 Eu1 OW -90.3(6) . . . . ?
C35 O8 Eu1 N4 93.0(6) . . . . ?
C35 O8 Eu1 N5 151.4(6) . . . . ?
C49 N4 Eu1 O1 175.9(4) . . . . ?
C53 N4 Eu1 O1 17.4(5) . . . . ?
C49 N4 Eu1 O5 109.8(4) . . . . ?
C53 N4 Eu1 O5 -48.7(4) . . . . ?
C49 N4 Eu1 O4 31.8(4) . . . . ?
C53 N4 Eu1 O4 -126.6(4) . . . . ?
C49 N4 Eu1 O7 -43.1(4) . . . . ?
C53 N4 Eu1 O7 158.4(4) . . . . ?
C49 N4 Eu1 O2 -53.0(5) . . . . ?
C53 N4 Eu1 O2 148.5(4) . . . . ?
C49 N4 Eu1 O8 -113.3(4) . . . . ?
C53 N4 Eu1 O8 88.2(4) . . . . ?
C49 N4 Eu1 OW 69.9(5) . . . . ?
C53 N4 Eu1 OW -88.6(4) . . . . ?
C49 N4 Eu1 N5 -179.0(5) . . . . ?
C53 N4 Eu1 N5 22.5(4) . . . . ?
C58 N5 Eu1 O1 -8.9(5) . . . . ?
C54 N5 Eu1 O1 158.5(5) . . . . ?
C58 N5 Eu1 O5 -103.1(5) . . . . ?
C54 N5 Eu1 O5 64.2(4) . . . . ?
C58 N5 Eu1 O4 -147.6(5) . . . . ?
C54 N5 Eu1 O4 19.8(5) . . . . ?
C58 N5 Eu1 O7 126.2(5) . . . . ?
C54 N5 Eu1 O7 -66.4(5) . . . . ?
C58 N5 Eu1 O2 36.5(6) . . . . ?
C54 N5 Eu1 O2 -156.1(4) . . . . ?
C58 N5 Eu1 O8 71.4(5) . . . . ?
C54 N5 Eu1 O8 -121.2(5) . . . . ?
C58 N5 Eu1 OW -59.9(6) . . . . ?
C54 N5 Eu1 OW 107.4(4) . . . . ?
C58 N5 Eu1 N4 174.9(6) . . . . ?
C54 N5 Eu1 N4 -17.7(4) . . . . ?
